data_4075628
loop_
_publ_author_name
'McGrath, Thomas D.'
'Du, Shaowu'
'Hodson, Bruce E.'
'Lu, Xiu Lian'
'Stone, F. Gordon A.'

_publ_section_title
;
 Construction of Metal Butterflies on a Metallacarborane Scaffold. 1.
 Synthesis and Structures of Bimetallic Precursors&#x00A7;
;
_journal_issue 19
_journal_name_full Organometallics
_journal_page_first 4444
_journal_paper_doi 10.1021/om060417z
_journal_volume 25
_journal_year 2006
_chemical_formula_sum 'C53 H53 B9 Cl3 Ir Mn N O6 P2'
_chemical_formula_weight 1312.68
_chemical_name_systematic
; 
 ? 
;
_space_group_IT_number 15
_symmetry_cell_setting monoclinic
_symmetry_space_group_name_Hall '-C 2yc'
_symmetry_space_group_name_H-M 'C 1 2/c 1'
_atom_sites_solution_hydrogens geom
_atom_sites_solution_primary direct
_atom_sites_solution_secondary difmap
_audit_creation_method SHELXL-97
_cell_angle_alpha 90.00
_cell_angle_beta 120.920(9)
_cell_angle_gamma 90.00
_cell_formula_units_Z 8
_cell_length_a 44.096(10)
_cell_length_b 9.566(2)
_cell_length_c 31.963(7)
_cell_measurement_reflns_used 1616
_cell_measurement_temperature 110(2)
_cell_measurement_theta_max 20.24
_cell_measurement_theta_min 2.20
_cell_volume 11567(5)
_computing_cell_refinement 'APEX2 (Bruker, 2003)'
_computing_data_collection 'APEX2 (Bruker, 2003)'
_computing_data_reduction 'APEX2 (Bruker, 2003)'
_computing_molecular_graphics 'SHELXTL (Bruker, 2001)'
_computing_publication_material 'SHELXTL (Bruker, 2001)'
_computing_structure_refinement 'SHELXTL (Bruker, 2001)'
_computing_structure_solution 'SHELXTL (Bruker, 2001)'
_diffrn_ambient_temperature 110(2)
_diffrn_measured_fraction_theta_full 0.992
_diffrn_measured_fraction_theta_max 0.979
_diffrn_measurement_device_type 'Bruker-Nonius X8 APEX CCD area detector'
_diffrn_measurement_method 'phi and omega scans'
_diffrn_radiation_monochromator graphite
_diffrn_radiation_source 'fine-focus sealed tube'
_diffrn_radiation_type MoK\a
_diffrn_radiation_wavelength 0.71073
_diffrn_reflns_av_R_equivalents 0.2270
_diffrn_reflns_av_sigmaI/netI 0.3177
_diffrn_reflns_limit_h_max 55
_diffrn_reflns_limit_h_min -54
_diffrn_reflns_limit_k_max 12
_diffrn_reflns_limit_k_min -10
_diffrn_reflns_limit_l_max 24
_diffrn_reflns_limit_l_min -40
_diffrn_reflns_number 43626
_diffrn_reflns_theta_full 25.00
_diffrn_reflns_theta_max 26.63
_diffrn_reflns_theta_min 2.15
_exptl_absorpt_coefficient_mu 2.759
_exptl_absorpt_correction_T_max 0.929
_exptl_absorpt_correction_T_min 0.074
_exptl_absorpt_correction_type multi-scan
_exptl_absorpt_process_details 'SADABS (Bruker, 2003)'
_exptl_crystal_colour yellow
_exptl_crystal_density_diffrn 1.508
_exptl_crystal_density_method 'not measured'
_exptl_crystal_description plate
_exptl_crystal_F_000 5232
_exptl_crystal_size_max 0.13
_exptl_crystal_size_mid 0.10
_exptl_crystal_size_min 0.03
_refine_diff_density_max 2.207
_refine_diff_density_min -3.611
_refine_diff_density_rms 0.220
_refine_ls_extinction_method none
_refine_ls_goodness_of_fit_ref 0.930
_refine_ls_hydrogen_treatment mixed
_refine_ls_matrix_type full
_refine_ls_number_parameters 686
_refine_ls_number_reflns 11888
_refine_ls_number_restraints 30
_refine_ls_restrained_S_all 0.930
_refine_ls_R_factor_all 0.2105
_refine_ls_R_factor_gt 0.0821
_refine_ls_shift/su_max 0.001
_refine_ls_shift/su_mean 0.000
_refine_ls_structure_factor_coef Fsqd
_refine_ls_weighting_details 'calc w=1/[\s^2^(Fo^2^)+(0.0756P)^2^+0.0000P] where P=(Fo^2^+2Fc^2^)/3'
_refine_ls_weighting_scheme calc
_refine_ls_wR_factor_gt 0.1548
_refine_ls_wR_factor_ref 0.1954
_reflns_number_gt 5220
_reflns_number_total 11888
_reflns_threshold_expression >2sigma(I)
_cod_data_source_file om060417zsi20060515_071856.cif
_cod_data_source_block 3c
_cod_depositor_comments
;
The following automatic conversions were performed:

'_symmetry_cell_setting' value 'Monoclinic' changed to 'monoclinic'
according to /home/saulius/struct/CIF-dictionaries/cif_core.dic
dictionary named 'cif_core.dic' version 2.4.1 from 2010-06-29.

Automatic conversion script
Id: cif_fix_values 1715 2011-07-08 13:25:40Z adriana 
;
_cod_original_cell_volume 11566(4)
_cod_original_sg_symbol_H-M 'C2/c  '
_cod_database_code 4075628

loop_
_symmetry_equiv_pos_as_xyz
'x, y, z'
'-x, y, -z+1/2'
'x+1/2, y+1/2, z'
'-x+1/2, y+1/2, -z+1/2'
'-x, -y, -z'
'x, -y, z-1/2'
'-x+1/2, -y+1/2, -z'
'x+1/2, -y+1/2, z-1/2'

loop_
_atom_site_label
_atom_site_type_symbol
_atom_site_fract_x
_atom_site_fract_y
_atom_site_fract_z
_atom_site_U_iso_or_equiv
_atom_site_adp_type
_atom_site_occupancy
_atom_site_symmetry_multiplicity
_atom_site_calc_flag
_atom_site_refinement_flags
_atom_site_disorder_assembly
_atom_site_disorder_group
Ir Ir 0.155591(13) -1.43917(5) 0.017922(17) 0.02280(17) Uani 1 1 d . . .
Mn Mn 0.09885(5) -1.25945(19) -0.03665(6) 0.0277(5) Uani 1 1 d . . .
C2 C 0.1884(4) -1.6249(12) 0.0551(4) 0.027(3) Uani 1 1 d . . .
B3 B 0.1019(4) -1.4752(14) -0.0064(5) 0.029(4) Uani 1 1 d . . .
H3 H 0.076(3) -1.390(11) -0.066(4) 0.035 Uiso 1 1 d . . .
B4 B 0.1575(4) -1.6949(15) 0.0015(5) 0.026(3) Uani 1 1 d . . .
H4 H 0.1666 -1.7407 -0.0225 0.031 Uiso 1 1 calc R . .
B5 B 0.1700(4) -1.5958(14) 0.0869(5) 0.026(3) Uani 1 1 d . . .
H5 H 0.1886 -1.5687 0.1261 0.031 Uiso 1 1 calc R . .
B6 B 0.1243(4) -1.5132(16) 0.0561(6) 0.035(4) Uani 1 1 d . . .
H6 H 0.1188 -1.4438 0.0797 0.042 Uiso 1 1 calc R . .
B7 B 0.1121(5) -1.6132(16) -0.0301(6) 0.040(5) Uani 1 1 d . . .
H7 H 0.0981 -1.6193 -0.0708 0.048 Uiso 1 1 calc R . .
B8 B 0.1657(4) -1.7649(15) 0.0601(5) 0.027(4) Uani 1 1 d . . .
H8 H 0.1787 -1.8660 0.0780 0.032 Uiso 1 1 calc R . .
B9 B 0.0950(4) -1.6355(14) 0.0105(5) 0.030(4) Uani 1 1 d . . .
H9 H 0.0675 -1.6637 0.0008 0.036 Uiso 1 1 calc R . .
B10 B 0.1323(4) -1.6940(14) 0.0669(5) 0.027(4) Uani 1 1 d . . .
H10 H 0.1277 -1.7444 0.0947 0.032 Uiso 1 1 calc R . .
B11 B 0.1224(4) -1.7655(15) 0.0084(5) 0.032(4) Uani 1 1 d . . .
H11 H 0.1101 -1.8689 -0.0080 0.039 Uiso 1 1 calc R . .
C11 C 0.1711(3) -1.3964(12) -0.0278(5) 0.033(2) Uani 1 1 d . . .
O11 O 0.1773(2) -1.3736(9) -0.0565(3) 0.037(2) Uani 1 1 d . . .
C12 C 0.1804(3) -1.2960(13) 0.0659(5) 0.033(2) Uani 1 1 d . . .
O12 O 0.1924(2) -1.2101(9) 0.0939(3) 0.039(2) Uani 1 1 d . . .
C13 C 0.1059(4) -1.1773(14) 0.0229(5) 0.040(3) Uani 1 1 d . . .
O13 O 0.1124(4) -1.1155(15) 0.0533(5) 0.114(5) Uani 1 1 d . . .
C14 C 0.0591(4) -1.1591(13) -0.0720(5) 0.034(3) Uani 1 1 d . . .
O14 O 0.0341(3) -1.0977(10) -0.0955(4) 0.058(3) Uani 1 1 d . . .
C15 C 0.0906(4) -1.3387(13) -0.0938(5) 0.040(3) Uani 1 1 d . . .
O15 O 0.0858(3) -1.3783(9) -0.1302(3) 0.051(3) Uani 1 1 d . . .
C16 C 0.1273(3) -1.1300(13) -0.0420(4) 0.028(3) Uani 1 1 d . . .
O16 O 0.1444(2) -1.0528(9) -0.0473(3) 0.037(2) Uani 1 1 d . . .
C21 C 0.2262(3) -1.6307(11) 0.0742(4) 0.019(3) Uani 1 1 d . . .
C22 C 0.2403(3) -1.6205(12) 0.0435(5) 0.028(3) Uani 1 1 d . . .
H22 H 0.2246 -1.6073 0.0095 0.034 Uiso 1 1 calc R . .
C23 C 0.2754(3) -1.6289(11) 0.0608(4) 0.024(3) Uani 1 1 d . . .
H23 H 0.2839 -1.6235 0.0389 0.029 Uiso 1 1 calc R . .
C24 C 0.2994(3) -1.6456(12) 0.1110(5) 0.029(3) Uani 1 1 d . . .
H24 H 0.3241 -1.6491 0.1235 0.034 Uiso 1 1 calc R . .
C25 C 0.2862(3) -1.6569(11) 0.1416(5) 0.029(3) Uani 1 1 d . . .
H25 H 0.3020 -1.6690 0.1756 0.034 Uiso 1 1 calc R . .
C26 C 0.2502(3) -1.6508(11) 0.1235(4) 0.020(3) Uani 1 1 d . . .
H26 H 0.2417 -1.6606 0.1453 0.024 Uiso 1 1 calc R . .
P1 P 0.18435(9) -0.7000(3) 0.29817(11) 0.0230(8) Uani 1 1 d . . .
N N 0.1667(2) -0.5568(10) 0.2708(3) 0.024(2) Uani 1 1 d . . .
C31 C 0.2065(3) -0.7815(11) 0.2696(4) 0.025(3) Uani 1 1 d . . .
C32 C 0.2367(3) -0.8634(11) 0.2972(4) 0.029(3) Uani 1 1 d . . .
H32 H 0.2466 -0.8738 0.3313 0.035 Uiso 1 1 calc R . .
C33 C 0.2520(3) -0.9288(12) 0.2739(5) 0.033(3) Uani 1 1 d . . .
H33 H 0.2726 -0.9840 0.2919 0.039 Uiso 1 1 calc R . .
C34 C 0.2367(3) -0.9128(12) 0.2237(4) 0.027(3) Uani 1 1 d . . .
H34 H 0.2469 -0.9594 0.2076 0.033 Uiso 1 1 calc R . .
C35 C 0.2075(4) -0.8319(12) 0.1970(4) 0.033(3) Uani 1 1 d . . .
H35 H 0.1977 -0.8215 0.1629 0.040 Uiso 1 1 calc R . .
C36 C 0.1920(3) -0.7653(13) 0.2197(4) 0.031(3) Uani 1 1 d . . .
H36 H 0.1717 -0.7086 0.2013 0.037 Uiso 1 1 calc R . .
C41 C 0.2162(3) -0.6655(12) 0.3615(4) 0.021(3) Uani 1 1 d . . .
C42 C 0.2307(3) -0.5327(11) 0.3769(4) 0.026(3) Uani 1 1 d . . .
H42 H 0.2242 -0.4593 0.3538 0.031 Uiso 1 1 calc R . .
C43 C 0.2544(3) -0.5072(12) 0.4256(4) 0.023(3) Uani 1 1 d . . .
H43 H 0.2643 -0.4165 0.4360 0.027 Uiso 1 1 calc R . .
C44 C 0.2639(3) -0.6134(12) 0.4591(5) 0.030(3) Uani 1 1 d . . .
H44 H 0.2798 -0.5938 0.4927 0.036 Uiso 1 1 calc R . .
C45 C 0.2510(3) -0.7473(12) 0.4455(4) 0.018(3) Uani 1 1 d . . .
H45 H 0.2584 -0.8205 0.4688 0.022 Uiso 1 1 calc R . .
C46 C 0.2263(3) -0.7724(11) 0.3954(4) 0.022(3) Uani 1 1 d . . .
H46 H 0.2166 -0.8632 0.3851 0.026 Uiso 1 1 calc R . .
C51 C 0.1536(3) -0.8237(12) 0.2976(4) 0.026(3) Uani 1 1 d . . .
C52 C 0.1408(3) -0.9355(13) 0.2650(4) 0.029(3) Uani 1 1 d . . .
H52 H 0.1496 -0.9521 0.2439 0.035 Uiso 1 1 calc R . .
C53 C 0.1151(4) -1.0223(13) 0.2635(5) 0.036(4) Uani 1 1 d . . .
H53 H 0.1075 -1.1012 0.2425 0.043 Uiso 1 1 calc R . .
C54 C 0.1007(3) -0.9980(13) 0.2910(5) 0.035(3) Uani 1 1 d . . .
H54 H 0.0823 -1.0569 0.2879 0.042 Uiso 1 1 calc R . .
C55 C 0.1125(3) -0.8867(13) 0.3239(5) 0.034(3) Uani 1 1 d . . .
H55 H 0.1030 -0.8706 0.3443 0.041 Uiso 1 1 calc R . .
C56 C 0.1383(3) -0.8015(14) 0.3262(4) 0.033(3) Uani 1 1 d . . .
H56 H 0.1462 -0.7243 0.3480 0.040 Uiso 1 1 calc R . .
P2 P 0.12830(9) -0.4964(3) 0.23832(11) 0.0241(8) Uani 1 1 d . . .
C61 C 0.1317(4) -0.3519(12) 0.2048(4) 0.035(2) Uani 1 1 d U . .
C62 C 0.1649(4) -0.3062(12) 0.2174(4) 0.036(3) Uani 1 1 d U . .
H62 H 0.1852 -0.3537 0.2420 0.044 Uiso 1 1 calc R . .
C63 C 0.1688(4) -0.1885(14) 0.1938(5) 0.047(4) Uani 1 1 d U . .
H63 H 0.1917 -0.1588 0.2013 0.056 Uiso 1 1 calc R . .
C64 C 0.1383(4) -0.1155(13) 0.1587(4) 0.035(2) Uani 1 1 d U . .
H64 H 0.1406 -0.0357 0.1429 0.042 Uiso 1 1 calc R . .
C65 C 0.1052(4) -0.1605(13) 0.1474(4) 0.038(3) Uani 1 1 d U . .
H65 H 0.0847 -0.1112 0.1241 0.046 Uiso 1 1 calc R . .
C66 C 0.1021(4) -0.2792(13) 0.1706(4) 0.040(3) Uani 1 1 d U . .
H66 H 0.0793 -0.3102 0.1628 0.048 Uiso 1 1 calc R . .
C71 C 0.0962(3) -0.6147(12) 0.1936(4) 0.028(3) Uani 1 1 d . . .
C72 C 0.0938(4) -0.6310(14) 0.1493(4) 0.036(3) Uani 1 1 d . . .
H72 H 0.1087 -0.5786 0.1417 0.044 Uiso 1 1 calc R . .
C73 C 0.0692(4) -0.7252(15) 0.1155(5) 0.048(4) Uani 1 1 d . . .
H73 H 0.0673 -0.7351 0.0846 0.058 Uiso 1 1 calc R . .
C74 C 0.0479(4) -0.8037(14) 0.1257(5) 0.044(4) Uani 1 1 d . . .
H74 H 0.0313 -0.8670 0.1021 0.052 Uiso 1 1 calc R . .
C75 C 0.0507(4) -0.7903(13) 0.1711(5) 0.044(4) Uani 1 1 d . . .
H75 H 0.0366 -0.8464 0.1791 0.053 Uiso 1 1 calc R . .
C76 C 0.0740(3) -0.6947(12) 0.2038(4) 0.031(3) Uani 1 1 d . . .
H76 H 0.0751 -0.6823 0.2341 0.037 Uiso 1 1 calc R . .
C81 C 0.1107(3) -0.4290(12) 0.2745(4) 0.024(3) Uani 1 1 d U . .
C82 C 0.0749(3) -0.3963(12) 0.2535(5) 0.033(3) Uani 1 1 d U . .
H82 H 0.0593 -0.4111 0.2196 0.039 Uiso 1 1 calc R . .
C83 C 0.0620(3) -0.3447(12) 0.2802(5) 0.030(3) Uani 1 1 d U . .
H83 H 0.0375 -0.3236 0.2652 0.036 Uiso 1 1 calc R . .
C84 C 0.0852(4) -0.3215(12) 0.3311(4) 0.029(3) Uani 1 1 d U . .
H84 H 0.0761 -0.2849 0.3501 0.035 Uiso 1 1 calc R . .
C85 C 0.1200(4) -0.3513(12) 0.3526(4) 0.030(3) Uani 1 1 d U . .
H85 H 0.1354 -0.3346 0.3865 0.035 Uiso 1 1 calc R . .
C86 C 0.1336(3) -0.4074(11) 0.3245(4) 0.026(3) Uani 1 1 d U . .
H86 H 0.1579 -0.4302 0.3394 0.031 Uiso 1 1 calc R . .
C100 C -0.0181(8) -0.268(3) 0.1085(8) 0.186(16) Uani 0.667(15) 1 d P A 1
H10A H -0.0129 -0.2101 0.0872 0.223 Uiso 0.667(15) 1 calc PR A 1
H10B H -0.0441 -0.2737 0.0931 0.223 Uiso 0.667(15) 1 calc PR A 1
Cl1 Cl -0.0012(2) -0.1911(8) 0.1623(3) 0.099(4) Uani 0.667(15) 1 d P A 1
Cl2 Cl 0.0001(3) -0.4446(12) 0.1137(4) 0.137(6) Uani 0.667(15) 1 d P A 1
C101 C -0.0181(8) -0.268(3) 0.1085(8) 0.186(16) Uani 0.333(15) 1 d PD A 2
H10C H -0.0376 -0.2082 0.1050 0.223 Uiso 0.333(15) 1 calc PR A 2
H10D H -0.0240 -0.2967 0.0754 0.223 Uiso 0.333(15) 1 calc PR A 2
Cl1A Cl 0.0204(7) -0.168(3) 0.1343(14) 0.30(3) Uani 0.333(15) 1 d PD A 2
Cl2A Cl -0.0157(9) -0.414(4) 0.1410(14) 0.24(2) Uani 0.333(15) 1 d PD A 2
C200 C -0.0206(8) -0.811(2) 0.2149(11) 0.17(3) Uani 0.50 1 d PD . .
H20A H -0.0460 -0.8107 0.2045 0.204 Uiso 0.50 1 calc PR . .
H20B H -0.0187 -0.8107 0.1854 0.204 Uiso 0.50 1 calc PR . .
Cl3 Cl 0.0000 -0.665(2) 0.2500 0.326(11) Uani 1 2 d SD . .
Cl4 Cl 0.0000 -0.955(2) 0.2500 0.326(12) Uani 1 2 d SD . .
C300 C 0.0446(9) -1.257(3) 0.0228(12) 0.070(10) Uiso 0.50 1 d P . .
C301 C 0.0139(7) -1.223(3) 0.0161(9) 0.040(7) Uiso 0.50 1 d P . .
C302 C -0.0005(8) -1.068(3) 0.0034(11) 0.056(8) Uiso 0.50 1 d P . .
C303 C -0.0294(6) -1.030(2) -0.0062(7) 0.013(5) Uiso 0.50 1 d P . .
C304 C -0.0560(9) -0.997(3) -0.0160(11) 0.059(9) Uiso 0.50 1 d P . .

loop_
_atom_site_aniso_label
_atom_site_aniso_U_11
_atom_site_aniso_U_22
_atom_site_aniso_U_33
_atom_site_aniso_U_23
_atom_site_aniso_U_13
_atom_site_aniso_U_12
Ir 0.0393(3) 0.0157(2) 0.0163(2) 0.0014(3) 0.0163(2) -0.0012(3)
Mn 0.0422(13) 0.0226(11) 0.0199(11) 0.0018(9) 0.0171(10) -0.0001(9)
C2 0.058(9) 0.008(6) 0.032(8) -0.004(6) 0.034(7) 0.003(6)
B3 0.043(10) 0.018(9) 0.011(7) 0.004(6) 0.002(7) -0.007(7)
B4 0.030(6) 0.031(7) 0.009(5) 0.009(4) 0.005(5) 0.007(5)
B5 0.030(6) 0.031(7) 0.009(5) 0.009(4) 0.005(5) 0.007(5)
B6 0.040(10) 0.031(9) 0.048(10) 0.000(8) 0.032(9) 0.008(8)
B7 0.066(12) 0.034(10) 0.033(10) -0.005(8) 0.035(9) -0.017(9)
B8 0.047(10) 0.019(8) 0.025(8) -0.005(7) 0.027(8) -0.003(7)
B9 0.061(11) 0.020(8) 0.021(8) -0.006(7) 0.029(8) -0.007(8)
B10 0.055(10) 0.015(8) 0.027(9) 0.001(6) 0.033(8) -0.008(7)
B11 0.048(10) 0.019(8) 0.032(9) -0.014(7) 0.023(8) -0.015(8)
C11 0.050(6) 0.018(5) 0.042(6) 0.009(5) 0.031(5) -0.009(5)
O11 0.053(6) 0.034(5) 0.035(6) 0.014(4) 0.031(5) 0.006(5)
C12 0.050(6) 0.018(5) 0.042(6) 0.009(5) 0.031(5) -0.009(5)
O12 0.074(7) 0.019(5) 0.032(5) -0.009(4) 0.034(5) -0.010(5)
C13 0.069(8) 0.024(6) 0.017(5) -0.006(5) 0.016(5) 0.011(5)
O13 0.164(14) 0.104(12) 0.087(11) 0.030(9) 0.075(11) 0.040(10)
C14 0.051(10) 0.023(8) 0.026(8) -0.001(6) 0.019(7) -0.007(7)
O14 0.046(7) 0.057(8) 0.058(7) 0.028(6) 0.018(6) 0.019(6)
C15 0.069(8) 0.024(6) 0.017(5) -0.006(5) 0.016(5) 0.011(5)
O15 0.089(8) 0.029(5) 0.026(6) 0.003(5) 0.022(5) 0.006(5)
C16 0.040(9) 0.019(7) 0.017(7) 0.001(6) 0.010(6) 0.005(7)
O16 0.061(6) 0.025(5) 0.039(6) 0.002(5) 0.035(5) -0.002(5)
C21 0.037(8) 0.008(6) 0.019(7) -0.004(5) 0.020(6) -0.009(6)
C22 0.042(9) 0.015(7) 0.030(8) 0.011(6) 0.020(7) 0.005(6)
C23 0.042(8) 0.017(7) 0.028(8) 0.008(6) 0.029(7) 0.008(6)
C24 0.030(8) 0.021(7) 0.042(9) 0.002(6) 0.024(7) 0.005(6)
C25 0.041(9) 0.010(7) 0.035(8) -0.003(6) 0.020(7) -0.001(6)
C26 0.046(9) 0.009(6) 0.016(7) 0.002(5) 0.024(6) -0.001(6)
P1 0.040(2) 0.0105(16) 0.0212(18) -0.0010(14) 0.0176(16) -0.0030(15)
N 0.032(6) 0.021(5) 0.023(5) -0.006(5) 0.016(5) -0.004(5)
C31 0.040(8) 0.009(6) 0.035(8) 0.005(6) 0.026(7) 0.005(6)
C32 0.054(9) 0.014(7) 0.026(7) -0.006(6) 0.026(7) -0.001(7)
C33 0.043(8) 0.019(7) 0.038(8) 0.012(7) 0.022(7) 0.005(7)
C34 0.047(8) 0.020(8) 0.030(8) 0.001(6) 0.031(7) -0.006(6)
C35 0.062(10) 0.016(7) 0.020(7) 0.002(6) 0.020(7) 0.001(7)
C36 0.049(9) 0.021(7) 0.031(8) 0.008(6) 0.026(7) 0.005(6)
C41 0.035(8) 0.013(7) 0.018(7) -0.001(5) 0.016(6) 0.006(6)
C42 0.049(8) 0.009(7) 0.021(7) 0.004(5) 0.019(6) 0.005(6)
C43 0.044(8) 0.010(6) 0.021(7) -0.009(5) 0.022(6) -0.005(6)
C44 0.050(9) 0.021(7) 0.025(7) -0.008(6) 0.023(7) 0.003(6)
C45 0.035(8) 0.018(7) 0.015(6) -0.001(5) 0.023(6) -0.002(6)
C46 0.037(8) 0.008(6) 0.026(7) 0.001(5) 0.021(6) -0.002(6)
C51 0.032(8) 0.013(7) 0.027(7) -0.005(6) 0.011(6) 0.007(6)
C52 0.047(8) 0.018(6) 0.023(7) -0.003(6) 0.019(6) 0.006(7)
C53 0.055(9) 0.024(8) 0.033(8) -0.010(6) 0.027(8) -0.010(7)
C54 0.040(8) 0.023(7) 0.037(8) -0.001(7) 0.016(7) -0.022(6)
C55 0.035(8) 0.026(7) 0.038(9) -0.008(7) 0.017(7) -0.010(7)
C56 0.048(9) 0.030(8) 0.024(7) 0.002(6) 0.020(7) 0.009(7)
P2 0.040(2) 0.0139(16) 0.0199(18) -0.0007(14) 0.0163(16) 0.0000(15)
C61 0.079(6) 0.016(5) 0.020(5) -0.002(4) 0.033(5) 0.001(4)
C62 0.069(7) 0.020(7) 0.023(7) -0.002(5) 0.026(7) 0.003(6)
C63 0.060(8) 0.036(8) 0.042(9) -0.010(6) 0.025(7) -0.024(6)
C64 0.079(6) 0.016(5) 0.020(5) -0.002(4) 0.033(5) 0.001(4)
C65 0.073(7) 0.021(7) 0.021(7) -0.001(5) 0.023(7) 0.008(6)
C66 0.071(8) 0.031(8) 0.017(7) 0.010(6) 0.023(6) 0.004(6)
C71 0.047(8) 0.017(7) 0.027(8) 0.005(6) 0.025(7) 0.005(6)
C72 0.054(9) 0.037(8) 0.024(8) -0.009(7) 0.025(7) -0.005(7)
C73 0.056(10) 0.062(11) 0.040(9) -0.015(8) 0.034(8) -0.013(9)
C74 0.063(11) 0.032(9) 0.037(9) -0.025(7) 0.027(8) -0.011(8)
C75 0.074(11) 0.027(8) 0.028(8) -0.003(7) 0.024(8) 0.007(8)
C76 0.054(9) 0.019(7) 0.015(7) 0.002(6) 0.014(7) 0.002(7)
C81 0.044(6) 0.019(6) 0.020(5) 0.000(6) 0.024(5) -0.009(6)
C82 0.047(7) 0.030(8) 0.029(7) 0.000(6) 0.025(6) 0.005(6)
C83 0.044(7) 0.015(7) 0.039(7) 0.012(6) 0.028(5) 0.007(6)
C84 0.059(7) 0.019(7) 0.032(6) 0.002(6) 0.040(6) -0.007(6)
C85 0.058(7) 0.022(7) 0.018(6) 0.004(5) 0.027(6) 0.002(7)
C86 0.044(7) 0.015(7) 0.026(6) -0.004(5) 0.023(5) -0.009(6)
C100 0.17(3) 0.26(4) 0.059(17) 0.02(2) 0.007(17) -0.11(3)
Cl1 0.114(8) 0.070(5) 0.063(6) 0.023(4) 0.010(5) -0.001(5)
Cl2 0.090(7) 0.118(8) 0.099(8) -0.027(7) -0.027(6) 0.011(6)
C101 0.17(3) 0.26(4) 0.059(17) 0.02(2) 0.007(17) -0.11(3)
Cl1A 0.21(3) 0.31(4) 0.42(6) 0.26(4) 0.19(4) 0.15(3)
Cl2A 0.19(3) 0.27(4) 0.22(4) 0.07(3) 0.09(3) -0.04(3)
C200 0.02(2) 0.38(11) 0.08(3) 0.03(5) 0.00(2) 0.06(4)
Cl3 0.44(3) 0.28(2) 0.32(3) 0.000 0.24(3) 0.000
Cl4 0.202(17) 0.34(3) 0.50(4) 0.000 0.23(2) 0.000

loop_
_atom_type_symbol
_atom_type_description
_atom_type_scat_dispersion_real
_atom_type_scat_dispersion_imag
_atom_type_scat_source
C C 0.0033 0.0016 'International Tables Vol C Tables 4.2.6.8 and 6.1.1.4'
H H 0.0000 0.0000 'International Tables Vol C Tables 4.2.6.8 and 6.1.1.4'
B B 0.0013 0.0007 'International Tables Vol C Tables 4.2.6.8 and 6.1.1.4'
N N 0.0061 0.0033 'International Tables Vol C Tables 4.2.6.8 and 6.1.1.4'
O O 0.0106 0.0060 'International Tables Vol C Tables 4.2.6.8 and 6.1.1.4'
P P 0.1023 0.0942 'International Tables Vol C Tables 4.2.6.8 and 6.1.1.4'
Cl Cl 0.1484 0.1585 'International Tables Vol C Tables 4.2.6.8 and 6.1.1.4'
Mn Mn 0.3368 0.7283 'International Tables Vol C Tables 4.2.6.8 and 6.1.1.4'
Ir Ir -1.4442 7.9887 'International Tables Vol C Tables 4.2.6.8 and 6.1.1.4'

loop_
_geom_angle_atom_site_label_1
_geom_angle_atom_site_label_2
_geom_angle_atom_site_label_3
_geom_angle
_geom_angle_site_symmetry_1
_geom_angle_site_symmetry_3
C12 Ir C11 99.9(5) . .
C12 Ir B3 118.8(6) . .
C11 Ir B3 121.3(5) . .
C12 Ir C2 101.3(5) . .
C11 Ir C2 100.8(5) . .
B3 Ir C2 111.5(5) . .
C12 Ir B6 92.6(5) . .
C11 Ir B6 165.9(5) . .
B3 Ir B6 45.6(5) . .
C2 Ir B6 82.9(5) . .
C12 Ir B7 160.4(5) . .
C11 Ir B7 98.0(5) . .
B3 Ir B7 43.5(5) . .
C2 Ir B7 82.7(5) . .
B6 Ir B7 68.7(5) . .
C12 Ir B5 86.6(5) . .
C11 Ir B5 140.4(5) . .
B3 Ir B5 87.4(5) . .
C2 Ir B5 40.0(4) . .
B6 Ir B5 46.3(5) . .
B7 Ir B5 84.5(5) . .
C12 Ir B4 142.5(5) . .
C11 Ir B4 89.1(5) . .
B3 Ir B4 85.2(5) . .
C2 Ir B4 41.2(4) . .
B6 Ir B4 84.7(5) . .
B7 Ir B4 45.1(5) . .
B5 Ir B4 64.8(4) . .
C12 Ir Mn 91.2(4) . .
C11 Ir Mn 87.1(4) . .
B3 Ir Mn 52.6(4) . .
C2 Ir Mn 163.7(3) . .
B6 Ir Mn 86.2(4) . .
B7 Ir Mn 82.1(4) . .
B5 Ir Mn 132.1(3) . .
B4 Ir Mn 125.8(3) . .
H3 Mn C14 86(4) . .
H3 Mn C16 138(4) . .
C14 Mn C16 94.2(5) . .
H3 Mn C15 49(4) . .
C14 Mn C15 88.0(6) . .
C16 Mn C15 88.9(6) . .
H3 Mn C13 129(4) . .
C14 Mn C13 90.8(6) . .
C16 Mn C13 92.6(6) . .
C15 Mn C13 178.1(7) . .
H3 Mn B3 54(4) . .
C14 Mn B3 125.6(6) . .
C16 Mn B3 140.1(5) . .
C15 Mn B3 89.2(5) . .
C13 Mn B3 90.3(6) . .
H3 Mn Ir 89(4) . .
C14 Mn Ir 173.5(4) . .
C16 Mn Ir 92.2(4) . .
C15 Mn Ir 91.3(4) . .
C13 Mn Ir 89.8(4) . .
B3 Mn Ir 48.0(4) . .
C21 C2 B5 125.5(10) . .
C21 C2 B4 124.4(10) . .
B5 C2 B4 107.7(10) . .
C21 C2 B8 121.7(10) . .
B5 C2 B8 64.8(8) . .
B4 C2 B8 65.3(8) . .
C21 C2 Ir 123.3(8) . .
B5 C2 Ir 78.4(7) . .
B4 C2 Ir 79.0(7) . .
B8 C2 Ir 115.0(8) . .
B7 B3 B9 64.6(8) . .
B7 B3 B6 102.9(10) . .
B9 B3 B6 62.6(8) . .
B7 B3 Ir 77.6(8) . .
B9 B3 Ir 112.3(9) . .
B6 B3 Ir 75.2(7) . .
B7 B3 Mn 119.5(9) . .
B9 B3 Mn 168.3(10) . .
B6 B3 Mn 123.6(9) . .
Ir B3 Mn 79.4(5) . .
C2 B4 B11 108.7(10) . .
C2 B4 B8 58.5(7) . .
B11 B4 B8 58.1(8) . .
C2 B4 B7 117.3(10) . .
B11 B4 B7 58.5(8) . .
B8 B4 B7 107.0(10) . .
C2 B4 Ir 59.8(6) . .
B11 B4 Ir 102.4(8) . .
B8 B4 Ir 98.7(7) . .
B7 B4 Ir 64.4(6) . .
C2 B4 H3 105.8(16) . .
B11 B4 H3 76.2(15) . .
B8 B4 H3 115.8(16) . .
B7 B4 H3 19.5(15) . .
Ir B4 H3 47.8(14) . .
C2 B5 B10 111.9(10) . .
C2 B5 B8 60.6(8) . .
B10 B5 B8 59.0(8) . .
C2 B5 B6 119.1(10) . .
B10 B5 B6 58.0(8) . .
B8 B5 B6 107.7(10) . .
C2 B5 Ir 61.6(6) . .
B10 B5 Ir 104.1(7) . .
B8 B5 Ir 101.9(7) . .
B6 B5 Ir 64.3(6) . .
B3 B6 B10 111.4(11) . .
B3 B6 B9 57.4(8) . .
B10 B6 B9 60.5(8) . .
B3 B6 B5 120.2(11) . .
B10 B6 B5 55.9(7) . .
B9 B6 B5 106.2(10) . .
B3 B6 Ir 59.2(7) . .
B10 B6 Ir 106.4(8) . .
B9 B6 Ir 98.2(8) . .
B5 B6 Ir 69.4(6) . .
B3 B7 B11 110.9(11) . .
B3 B7 B9 58.0(8) . .
B11 B7 B9 58.1(8) . .
B3 B7 B4 122.5(11) . .
B11 B7 B4 58.4(8) . .
B9 B7 B4 106.6(11) . .
B3 B7 Ir 58.9(7) . .
B11 B7 Ir 106.6(9) . .
B9 B7 Ir 96.5(8) . .
B4 B7 Ir 70.5(7) . .
C2 B8 B10 106.1(10) . .
C2 B8 B11 108.3(10) . .
B10 B8 B11 62.6(8) . .
C2 B8 B5 54.6(7) . .
B10 B8 B5 58.4(8) . .
B11 B8 B5 104.3(10) . .
C2 B8 B4 56.2(7) . .
B10 B8 B4 104.5(10) . .
B11 B8 B4 59.9(8) . .
B5 B8 B4 94.3(9) . .
B3 B9 B11 112.8(11) . .
B3 B9 B10 112.2(11) . .
B11 B9 B10 61.6(8) . .
B3 B9 B6 60.0(8) . .
B11 B9 B6 105.7(11) . .
B10 B9 B6 58.9(8) . .
B3 B9 B7 57.4(8) . .
B11 B9 B7 60.7(8) . .
B10 B9 B7 104.5(11) . .
B6 B9 B7 96.5(10) . .
B5 B10 B8 62.6(8) . .
B5 B10 B6 66.1(8) . .
B8 B10 B6 117.2(10) . .
B5 B10 B9 114.5(10) . .
B8 B10 B9 113.3(10) . .
B6 B10 B9 60.6(8) . .
B5 B10 B11 105.3(9) . .
B8 B10 B11 59.7(8) . .
B6 B10 B11 104.4(10) . .
B9 B10 B11 58.2(8) . .
B9 B11 B8 113.2(10) . .
B9 B11 B4 112.9(10) . .
B8 B11 B4 62.0(8) . .
B9 B11 B7 61.2(8) . .
B8 B11 B7 113.9(10) . .
B4 B11 B7 63.0(8) . .
B9 B11 B10 60.1(8) . .
B8 B11 B10 57.7(8) . .
B4 B11 B10 102.5(9) . .
B7 B11 B10 103.8(10) . .
O11 C11 Ir 174.6(12) . .
O12 C12 Ir 174.1(12) . .
O13 C13 Mn 167.4(17) . .
O14 C14 Mn 177.8(13) . .
O15 C15 Mn 174.9(13) . .
O16 C16 Mn 177.0(11) . .
C26 C21 C22 116.6(11) . .
C26 C21 C2 121.5(10) . .
C22 C21 C2 121.9(11) . .
C23 C22 C21 122.3(11) . .
C22 C23 C24 120.2(11) . .
C25 C24 C23 118.5(12) . .
C24 C25 C26 120.8(12) . .
C25 C26 C21 121.6(11) . .
N P1 C51 114.1(5) . .
N P1 C41 109.7(5) . .
C51 P1 C41 106.3(5) . .
N P1 C31 109.2(5) . .
C51 P1 C31 108.0(5) . .
C41 P1 C31 109.4(6) . .
P2 N P1 137.2(6) . .
C36 C31 C32 120.7(11) . .
C36 C31 P1 118.7(9) . .
C32 C31 P1 120.5(9) . .
C33 C32 C31 119.0(11) . .
C32 C33 C34 119.3(12) . .
C35 C34 C33 121.6(12) . .
C34 C35 C36 119.8(11) . .
C35 C36 C31 119.5(12) . .
C46 C41 C42 119.3(10) . .
C46 C41 P1 119.6(9) . .
C42 C41 P1 121.0(9) . .
C43 C42 C41 120.3(10) . .
C44 C43 C42 119.9(11) . .
C43 C44 C45 121.9(11) . .
C44 C45 C46 117.8(11) . .
C41 C46 C45 120.6(10) . .
C52 C51 C56 117.1(12) . .
C52 C51 P1 121.9(10) . .
C56 C51 P1 120.5(9) . .
C53 C52 C51 119.8(11) . .
C54 C53 C52 121.8(12) . .
C53 C54 C55 120.3(12) . .
C56 C55 C54 118.2(13) . .
C55 C56 C51 122.6(12) . .
N P2 C61 106.5(6) . .
N P2 C71 115.7(5) . .
C61 P2 C71 106.4(6) . .
N P2 C81 112.3(5) . .
C61 P2 C81 107.5(6) . .
C71 P2 C81 108.1(6) . .
C62 C61 C66 120.2(12) . .
C62 C61 P2 118.0(10) . .
C66 C61 P2 121.5(11) . .
C61 C62 C63 120.0(13) . .
C64 C63 C62 119.2(13) . .
C65 C64 C63 120.0(12) . .
C64 C65 C66 119.6(13) . .
C61 C66 C65 121.0(14) . .
C72 C71 C76 118.9(12) . .
C72 C71 P2 120.1(10) . .
C76 C71 P2 121.0(9) . .
C71 C72 C73 119.2(13) . .
C74 C73 C72 121.7(13) . .
C73 C74 C75 119.5(13) . .
C76 C75 C74 119.0(14) . .
C75 C76 C71 121.6(12) . .
C86 C81 C82 119.1(11) . .
C86 C81 P2 119.3(9) . .
C82 C81 P2 121.6(9) . .
C83 C82 C81 121.5(12) . .
C82 C83 C84 119.7(12) . .
C85 C84 C83 120.5(11) . .
C84 C85 C86 119.8(12) . .
C81 C86 C85 119.4(12) . .
Cl1 C100 Cl2 111.8(13) . .
Cl4 C200 Cl3 107.4(18) . .
C200 Cl3 C200 72.4(18) . 2
C200 Cl4 C200 72.7(19) 2 .
C300 C301 C302 122(3) . .
C303 C302 C302 77(3) . 5_535
C303 C302 C303 126(2) . 5_535
C302 C302 C303 48(2) 5_535 5_535
C303 C302 C301 125(3) . .
C302 C302 C301 157(4) 5_535 .
C303 C302 C301 109(2) 5_535 .
C304 C303 C302 178(3) . .
C304 C303 C302 126(3) . 5_535
C302 C303 C302 54(2) . 5_535

loop_
_geom_bond_atom_site_label_1
_geom_bond_atom_site_label_2
_geom_bond_distance
_geom_bond_site_symmetry_2
Ir C12 1.924(14) .
Ir C11 1.950(13) .
Ir B3 2.107(15) .
Ir C2 2.212(12) .
Ir B6 2.371(15) .
Ir B7 2.404(16) .
Ir B5 2.463(13) .
Ir B4 2.512(15) .
Ir Mn 2.788(2) .
Mn H3 1.58(10) .
Mn C14 1.800(15) .
Mn C16 1.832(14) .
Mn C15 1.833(13) .
Mn C13 1.932(13) .
Mn B3 2.254(13) .
C2 C21 1.454(16) .
C2 B5 1.616(18) .
C2 B4 1.685(18) .
C2 B8 1.728(18) .
B3 B7 1.69(2) .
B3 B9 1.703(19) .
B3 B6 1.75(2) .
B4 B11 1.81(2) .
B4 B8 1.842(19) .
B4 B7 1.89(2) .
B4 H3 4.27(10) .
B5 B10 1.721(19) .
B5 B8 1.795(19) .
B5 B6 1.90(2) .
B6 B10 1.76(2) .
B6 B9 1.80(2) .
B7 B11 1.81(2) .
B7 B9 1.82(2) .
B8 B10 1.732(19) .
B8 B11 1.77(2) .
B9 B11 1.76(2) .
B9 B10 1.79(2) .
B10 B11 1.821(19) .
C11 O11 1.106(13) .
C12 O12 1.126(14) .
C13 O13 1.042(16) .
C14 O14 1.128(14) .
C15 O15 1.137(13) .
C16 O16 1.130(13) .
C21 C26 1.388(14) .
C21 C22 1.409(15) .
C22 C23 1.352(15) .
C23 C24 1.407(16) .
C24 C25 1.375(16) .
C25 C26 1.384(15) .
P1 N 1.596(10) .
P1 C51 1.792(12) .
P1 C41 1.804(11) .
P1 C31 1.818(12) .
N P2 1.573(10) .
C31 C36 1.390(16) .
C31 C32 1.400(16) .
C32 C33 1.382(16) .
C33 C34 1.393(15) .
C34 C35 1.363(16) .
C35 C36 1.379(16) .
C41 C46 1.387(14) .
C41 C42 1.394(15) .
C42 C43 1.380(15) .
C43 C44 1.376(15) .
C44 C45 1.379(15) .
C45 C46 1.418(15) .
C51 C52 1.394(15) .
C51 C56 1.403(16) .
C52 C53 1.385(16) .
C53 C54 1.343(17) .
C54 C55 1.397(16) .
C55 C56 1.371(16) .
P2 C61 1.801(12) .
P2 C71 1.802(13) .
P2 C81 1.809(12) .
C61 C62 1.377(17) .
C61 C66 1.384(17) .
C62 C63 1.416(17) .
C63 C64 1.416(18) .
C64 C65 1.379(17) .
C65 C66 1.402(16) .
C71 C72 1.375(16) .
C71 C76 1.408(16) .
C72 C73 1.396(17) .
C73 C74 1.367(17) .
C74 C75 1.398(17) .
C75 C76 1.371(16) .
C81 C86 1.398(15) .
C81 C82 1.400(16) .
C82 C83 1.337(16) .
C83 C84 1.427(16) .
C84 C85 1.353(16) .
C85 C86 1.416(15) .
C100 Cl1 1.65(3) .
C100 Cl2 1.84(3) .
C200 Cl4 1.719(14) .
C200 Cl3 1.725(14) .
Cl3 C200 1.725(14) 2
Cl4 C200 1.719(14) 2
C300 C301 1.30(4) .
C301 C302 1.59(4) .
C302 C303 1.21(3) .
C302 C302 1.32(6) 5_535
C302 C303 1.58(4) 5_535
C303 C304 1.09(3) .
C303 C302 1.58(4) 5_535
